data_8100549
loop_
_publ_author_name
'Andrade, L.C.R.'
'Costa, M.M.R.'
'Paix\~ao, J.A.'
'Santos, M.L.'
'Agostinho Moreira, J.'
'Chaves, M.R.'
'Almeida, A.'

_publ_section_title
;
Crystal structure of trimethylglycine 2-hydroxy-1,2,3-propanetricarboxylic 
acid (1:1) adduct, C~6~O~7~H~8 ~&#x00B7;~ ~C~5~NO~2~H~11~
;
_journal_issue 1
_journal_name_full 'Zeitschrift f\"ur Kristallographie - New Crystal Structures'
_journal_page_first 77
_journal_page_last 78
_journal_volume 217
_journal_year 2002
_chemical_formula_moiety 'C5 H11 N1 O2, C6 H8 O7'
_chemical_formula_sum 'C11 H19 N O9'
_chemical_formula_weight 309.27
_chemical_name_common
;
Betaine citric acid (1:1) adduct
;
_space_group_IT_number 2
_symmetry_cell_setting triclinic
_symmetry_space_group_name_Hall '-P 1'
_symmetry_space_group_name_H-M 'P -1'
_cell_angle_alpha 103.85(4)
_cell_angle_beta 97.50(3)
_cell_angle_gamma 105.32(4)
_cell_formula_units_Z 2
_cell_length_a 7.175(3)
_cell_length_b 10.065(4)
_cell_length_c 11.099(3)
_cell_measurement_temperature 293(2)
_cell_volume 734.3(5)
_diffrn_ambient_temperature 293(2)
_exptl_crystal_density_diffrn 1.399
_cod_database_code 8100549

loop_
_symmetry_equiv_pos_as_xyz
'x, y, z'
'-x, -y, -z'

loop_
_atom_site_label
_atom_site_type_symbol
_atom_site_fract_x
_atom_site_fract_y
_atom_site_fract_z
_atom_site_U_iso_or_equiv
_atom_site_adp_type
_atom_site_occupancy
_atom_site_symmetry_multiplicity
_atom_site_calc_flag
_atom_site_refinement_flags
_atom_site_disorder_assembly
_atom_site_disorder_group
O3 O 0.6244(3) 0.1595(2) 0.98992(18) 0.0650(7) Uani 1 1 d . . .
O4 O 0.7325(3) 0.36710(19) 0.9479(2) 0.0498(5) Uani 1 1 d . . .
H4 H 0.782(5) 0.394(3) 1.027(3) 0.071(11) Uiso 1 1 d . . .
O5 O 0.1351(4) 0.1977(2) 0.8832(2) 0.0769(8) Uani 1 1 d . . .
O6 O 0.2576(3) 0.30566(18) 0.74624(18) 0.0426(5) Uani 1 1 d . . .
H6 H 0.188(6) 0.363(4) 0.770(3) 0.091(13) Uiso 1 1 d . . .
O7 O 0.1299(3) -0.1949(2) 0.45894(18) 0.0550(6) Uani 1 1 d . . .
H7 H 0.160(5) -0.288(4) 0.424(4) 0.103(13) Uiso 1 1 d . . .
O8 O 0.4350(3) -0.1328(2) 0.56880(18) 0.0547(6) Uani 1 1 d . . .
O9 O 0.2798(3) -0.02318(18) 0.80511(17) 0.0399(5) Uani 1 1 d . . .
H9 H 0.344(4) -0.003(3) 0.868(3) 0.048 Uiso 1 1 d . . .
C7 C 0.2399(4) 0.0277(3) 0.6094(2) 0.0331(6) Uani 1 1 d . . .
H7A H 0.102(4) 0.008(3) 0.598(2) 0.040 Uiso 1 1 d . . .
H7B H 0.291(4) 0.096(3) 0.567(2) 0.040 Uiso 1 1 d . . .
C8 C 0.3303(3) 0.0918(2) 0.7508(2) 0.0277(5) Uani 1 1 d . . .
C9 C 0.6402(3) 0.2294(3) 0.9150(2) 0.0351(6) Uani 1 1 d . . .
C10 C 0.2827(4) -0.1074(2) 0.5461(2) 0.0337(6) Uani 1 1 d . . .
C11 C 0.2300(4) 0.2039(3) 0.8030(2) 0.0351(6) Uani 1 1 d . . .
C12 C 0.5537(4) 0.1652(3) 0.7764(2) 0.0317(6) Uani 1 1 d . . .
H12A H 0.614(4) 0.097(3) 0.741(2) 0.038 Uiso 1 1 d . . .
H12B H 0.576(4) 0.239(3) 0.733(2) 0.038 Uiso 1 1 d . . .
O1 O -0.1020(2) 0.49211(17) 0.18687(16) 0.0419(5) Uani 1 1 d . . .
O2 O 0.1679(3) 0.55996(18) 0.33846(16) 0.0462(5) Uani 1 1 d . . .
N1 N 0.2453(3) 0.2936(2) 0.24372(19) 0.0332(5) Uani 1 1 d . . .
C1 C 0.0492(3) 0.4743(2) 0.2435(2) 0.0308(5) Uani 1 1 d . . .
C2 C 0.0750(4) 0.3294(3) 0.1827(3) 0.0360(6) Uani 1 1 d . . .
H2A H 0.081(4) 0.318(3) 0.097(3) 0.043 Uiso 1 1 d . . .
H2B H -0.047(4) 0.250(3) 0.186(2) 0.043 Uiso 1 1 d . . .
C3 C 0.2329(5) 0.1436(3) 0.1709(3) 0.0513(8) Uani 1 1 d . . .
H3A H 0.225(5) 0.134(3) 0.083(3) 0.077 Uiso 1 1 d . . .
H3B H 0.349(5) 0.123(4) 0.206(3) 0.077 Uiso 1 1 d . . .
H3C H 0.095(5) 0.077(3) 0.175(3) 0.077 Uiso 1 1 d . . .
C4 C 0.2363(7) 0.2964(4) 0.3776(3) 0.0651(10) Uani 1 1 d . . .
H4A H 0.110(6) 0.235(4) 0.372(4) 0.098 Uiso 1 1 d . . .
H4B H 0.329(6) 0.262(4) 0.405(4) 0.098 Uiso 1 1 d . . .
H4C H 0.244(5) 0.398(4) 0.426(4) 0.098 Uiso 1 1 d . . .
C5 C 0.4370(5) 0.3936(4) 0.2388(4) 0.0659(10) Uani 1 1 d . . .
H5A H 0.447(5) 0.489(4) 0.294(4) 0.099 Uiso 1 1 d . . .
H5B H 0.540(6) 0.359(4) 0.268(4) 0.099 Uiso 1 1 d . . .
H5C H 0.436(6) 0.388(4) 0.155(4) 0.099 Uiso 1 1 d . . .

loop_
_atom_site_aniso_label
_atom_site_aniso_U_11
_atom_site_aniso_U_22
_atom_site_aniso_U_33
_atom_site_aniso_U_23
_atom_site_aniso_U_13
_atom_site_aniso_U_12
O3 0.0811(16) 0.0511(12) 0.0405(11) 0.0209(10) -0.0148(10) -0.0104(11)
O4 0.0620(13) 0.0314(10) 0.0406(11) 0.0049(9) -0.0102(10) 0.0039(9)
O5 0.120(2) 0.0867(17) 0.0674(15) 0.0396(13) 0.0615(15) 0.0677(16)
O6 0.0469(11) 0.0301(10) 0.0596(12) 0.0162(9) 0.0199(9) 0.0191(9)
O7 0.0424(11) 0.0445(11) 0.0561(12) -0.0190(9) -0.0086(9) 0.0161(9)
O8 0.0494(12) 0.0480(11) 0.0580(13) -0.0053(9) -0.0080(10) 0.0280(10)
O9 0.0431(11) 0.0320(9) 0.0399(11) 0.0163(8) -0.0026(8) 0.0038(8)
C7 0.0387(14) 0.0291(13) 0.0299(13) 0.0032(10) 0.0001(11) 0.0155(11)
C8 0.0311(12) 0.0223(11) 0.0280(12) 0.0072(9) 0.0015(10) 0.0077(9)
C9 0.0293(13) 0.0331(14) 0.0371(14) 0.0088(11) -0.0005(11) 0.0049(11)
C10 0.0378(14) 0.0312(13) 0.0304(13) 0.0048(11) 0.0041(11) 0.0131(11)
C11 0.0365(14) 0.0365(14) 0.0283(13) 0.0024(11) 0.0019(11) 0.0134(11)
C12 0.0344(14) 0.0282(12) 0.0317(13) 0.0076(10) 0.0058(10) 0.0099(11)
O1 0.0405(10) 0.0327(9) 0.0470(11) -0.0007(8) -0.0030(8) 0.0186(8)
O2 0.0512(12) 0.0326(10) 0.0418(10) -0.0061(8) -0.0074(9) 0.0144(9)
N1 0.0312(11) 0.0297(10) 0.0422(12) 0.0128(9) 0.0088(9) 0.0122(9)
C1 0.0335(13) 0.0222(11) 0.0349(13) 0.0047(10) 0.0061(11) 0.0088(10)
C2 0.0358(15) 0.0265(12) 0.0409(15) 0.0018(11) -0.0029(12) 0.0139(11)
C3 0.057(2) 0.0366(15) 0.066(2) 0.0113(15) 0.0139(17) 0.0271(14)
C4 0.092(3) 0.077(2) 0.054(2) 0.0345(18) 0.024(2) 0.052(2)
C5 0.0377(17) 0.056(2) 0.104(3) 0.024(2) 0.025(2) 0.0082(15)

loop_
_geom_bond_atom_site_label_1
_geom_bond_atom_site_label_2
_geom_bond_distance
_geom_bond_site_symmetry_2
_geom_bond_publ_flag
O3 C9 1.210(3) . ?
O4 C9 1.304(3) . ?
O4 H4 0.85(3) . ?
O5 C11 1.193(3) . ?
O6 C11 1.311(3) . ?
O6 H6 0.87(4) . ?
O7 C10 1.311(3) . ?
O7 H7 1.02(4) . ?
O8 C10 1.196(3) . ?
O9 C8 1.416(3) . ?
O9 H9 0.74(3) . ?
C7 C10 1.502(3) . ?
C7 C8 1.526(3) . ?
C7 H7A 0.94(3) . ?
C7 H7B 0.94(3) . ?
C8 C12 1.532(3) . ?
C8 C11 1.533(3) . ?
C9 C12 1.493(3) . ?
C12 H12A 0.94(3) . ?
C12 H12B 0.96(3) . ?
O1 C1 1.258(3) . ?
O2 C1 1.234(3) . ?
N1 C2 1.488(3) . ?
N1 C4 1.489(4) . ?
N1 C5 1.491(4) . ?
N1 C3 1.506(3) . ?
C1 C2 1.524(3) . ?
C2 H2A 0.94(3) . ?
C2 H2B 1.03(3) . ?
C3 H3A 0.95(3) . ?
C3 H3B 0.96(4) . ?
C3 H3C 1.05(3) . ?
C4 H4A 0.93(4) . ?
C4 H4B 0.88(4) . ?
C4 H4C 1.02(4) . ?
C5 H5A 0.98(4) . ?
C5 H5B 0.95(4) . ?
C5 H5C 0.91(4) . ?

loop_
_cod_related_entry_id
_cod_related_entry_database
_cod_related_entry_code
1 ChemSpider 75656
